data_1527215
loop_
_publ_author_name
'Chafik El Idrissi, B.'
'Malaman, B.'
'Venturini, G.'

_publ_section_title
;
 Crystal structures of R Fe6 Sn6 (R= Sc, Y, Gd-Tm, Lu) rare earths iron
 stannides
;
_journal_name_full 'Materials Research Bulletin'
_journal_page_first 1331
_journal_page_last 1338
_journal_volume 26
_journal_year 1991
_chemical_formula_sum 'Fe6 Sn6 Tb'
_chemical_name_systematic 'Tb Fe6 Sn6'
_space_group_IT_number 63
_symmetry_space_group_name_Hall '-C 2c 2'
_symmetry_space_group_name_H-M 'C m c m'
_cell_angle_alpha 90
_cell_angle_beta 90
_cell_angle_gamma 90
_cell_formula_units_Z 4
_cell_length_a 8.92
_cell_length_b 18.62
_cell_length_c 5.39
_cell_volume 895.227
_citation_journal_id_ASTM MRBUAC
_cod_data_source_file ChafikElIdrissi_MRBUAC_1991_428.cif
_cod_data_source_block Fe6Sn6Tb1
_cod_original_cell_volume 895.2273
_cod_original_formula_sum 'Fe6 Sn6 Tb1'
_cod_database_code 1527215

loop_
_symmetry_equiv_pos_as_xyz
x,y,z
-x,-y,z+1/2
x,-y,-z
-x,y,-z+1/2
-x,-y,-z
x,y,-z-1/2
-x,y,z
x,-y,z-1/2
x+1/2,y+1/2,z
-x+1/2,-y+1/2,z+1/2
x+1/2,-y+1/2,-z
-x+1/2,y+1/2,-z+1/2
-x+1/2,-y+1/2,-z
x+1/2,y+1/2,-z-1/2
-x+1/2,y+1/2,z
x+1/2,-y+1/2,z-1/2

loop_
_atom_site_label
_atom_site_type_symbol
_atom_site_fract_x
_atom_site_fract_y
_atom_site_fract_z
_atom_site_occupancy
_atom_site_U_iso_or_equiv
Fe3 Fe 0.237 0.125 0.75 1 0.0
Tb1 Tb 0 0.125 0.25 1 0.0
Fe1 Fe 0.25 0.25 0 1 0.0
Sn4 Sn 0.5 0.208 0.75 1 0.0
Sn5 Sn 0.345 0.125 0.25 1 0.0
Fe2 Fe 0.237 0 0 1 0.0
Sn2 Sn 0.5 0.042 0.75 1 0.0
Sn1 Sn 0 0.042 0.75 1 0.0
Sn3 Sn 0 0.208 0.75 1 0.0
